data_4020092
loop_
_publ_author_name
'Gary A. Molander'
'Elizabeth Pollina Cormier'

_journal_name_full 'Journal of Organic Chemistry'
_journal_page_first 2622
_journal_page_last 2626
_journal_paper_doi 10.1021/jo047887s
_journal_volume 70
_journal_year 2005
_chemical_formula_sum 'C9 H14 F3 N O3'
_chemical_formula_weight 241.21
_space_group_IT_number 14
_symmetry_cell_setting monoclinic
_symmetry_space_group_name_Hall '-P 2ybc'
_symmetry_space_group_name_H-M 'P 1 21/c 1'
_atom_sites_solution_hydrogens geom
_atom_sites_solution_primary direct
_cell_angle_alpha 90.00
_cell_angle_beta 91.146(9)
_cell_angle_gamma 90.00
_cell_formula_units_Z 4
_cell_length_a 7.545(2)
_cell_length_b 17.790(6)
_cell_length_c 8.415(3)
_cell_measurement_temperature 143(1)
_cell_volume 1129.3(6)
_diffrn_ambient_temperature 143(1)
_diffrn_measurement_device 'CCD Area Detector'
_diffrn_measurement_device_type 'Rigaku Mercury'
_diffrn_measurement_method 'phi rotations'
_diffrn_radiation_monochromator graphite
_diffrn_radiation_source 'rotating anode'
_diffrn_radiation_type MoK\a
_diffrn_radiation_wavelength 0.71069
_diffrn_reflns_av_R_equivalents 0.0214
_diffrn_reflns_av_sigmaI/netI 0.0269
_diffrn_reflns_limit_h_max 9
_diffrn_reflns_limit_h_min -7
_diffrn_reflns_limit_k_max 21
_diffrn_reflns_limit_k_min -20
_diffrn_reflns_limit_l_max 10
_diffrn_reflns_limit_l_min -9
_diffrn_reflns_number 6469
_diffrn_reflns_theta_max 25.35
_diffrn_reflns_theta_min 2.68
_exptl_absorpt_coefficient_mu 0.136
_exptl_absorpt_correction_T_max 1.0000
_exptl_absorpt_correction_T_min 0.7758
_exptl_absorpt_correction_type multi-scan
_exptl_crystal_density_diffrn 1.419
_exptl_crystal_density_method 'not measured'
_exptl_crystal_F_000 504
_exptl_crystal_size_max 0.36
_exptl_crystal_size_mid 0.22
_exptl_crystal_size_min 0.12
_refine_ls_extinction_coef 0.002(3)
_refine_ls_extinction_expression Fc^*^=kFc[1+0.001xFc^2^\l^3^/sin(2\q)]^-1/4^
_refine_ls_extinction_method SHELXL
_refine_ls_goodness_of_fit_ref 1.100
_refine_ls_hydrogen_treatment constr
_refine_ls_matrix_type full
_refine_ls_number_parameters 146
_refine_ls_number_reflns 2051
_refine_ls_number_restraints 0
_refine_ls_restrained_S_all 1.100
_refine_ls_R_factor_all 0.0663
_refine_ls_R_factor_gt 0.0558
_refine_ls_shift/su_max 0.000
_refine_ls_shift/su_mean 0.000
_refine_ls_structure_factor_coef Fsqd
_refine_ls_weighting_details 'calc w=1/[\s^2^(Fo^2^)+(0.0807P)^2^+0.6815P] where P=(Fo^2^+2Fc^2^)/3'
_refine_ls_weighting_scheme calc
_refine_ls_wR_factor_gt 0.1499
_refine_ls_wR_factor_ref 0.1622
_reflns_number_gt 1692
_reflns_number_total 2051
_reflns_threshold_expression >2sigma(I)
_cod_original_sg_symbol_H-M 'P 21/c'
_cod_database_code 4020092

loop_
_symmetry_equiv_pos_as_xyz
'x, y, z'
'-x, y+1/2, -z+1/2'
'-x, -y, -z'
'x, -y-1/2, z-1/2'

loop_
_atom_site_label
_atom_site_type_symbol
_atom_site_fract_x
_atom_site_fract_y
_atom_site_fract_z
_atom_site_U_iso_or_equiv
_atom_site_adp_type
_atom_site_occupancy
_atom_site_symmetry_multiplicity
_atom_site_calc_flag
_atom_site_refinement_flags
_atom_site_disorder_assembly
_atom_site_disorder_group
N1 N 0.4895(2) 0.14394(9) 0.6734(2) 0.0311(5) Uani 1 1 d . . .
H1A H 0.5374 0.1846 0.7213 0.041 Uiso 1 1 calc R . .
H1B H 0.5372 0.1392 0.5767 0.041 Uiso 1 1 calc R . .
C2 C 0.2930(3) 0.15287(11) 0.6576(3) 0.0318(5) Uani 1 1 d . . .
H2A H 0.2591 0.1711 0.5527 0.042 Uiso 1 1 calc R . .
H2B H 0.2489 0.1874 0.7368 0.042 Uiso 1 1 calc R . .
C3 C 0.2232(3) 0.07392(11) 0.6843(2) 0.0277(5) Uani 1 1 d . . .
C4 C 0.3463(3) 0.04560(11) 0.8220(2) 0.0285(5) Uani 1 1 d . . .
H4 H 0.3478 -0.0095 0.8211 0.038 Uiso 1 1 calc R . .
C5 C 0.5269(3) 0.07456(12) 0.7712(3) 0.0309(5) Uani 1 1 d . . .
H5A H 0.6006 0.0868 0.8634 0.041 Uiso 1 1 calc R . .
H5B H 0.5873 0.0370 0.7086 0.041 Uiso 1 1 calc R . .
C6 C 0.0273(3) 0.07026(14) 0.7147(3) 0.0406(6) Uani 1 1 d . . .
H6A H -0.0070 0.0189 0.7308 0.061 Uiso 1 1 calc R . .
H6B H -0.0371 0.0904 0.6248 0.061 Uiso 1 1 calc R . .
H6C H 0.0011 0.0991 0.8077 0.061 Uiso 1 1 calc R . .
C7 C 0.2891(3) 0.07218(14) 0.9824(3) 0.0371(6) Uani 1 1 d . . .
H7 H 0.1917 0.0478 1.0247 0.049 Uiso 1 1 calc R . .
C8 C 0.3598(4) 0.12560(16) 1.0699(3) 0.0502(7) Uani 1 1 d . . .
H8A H 0.4574 0.1520 1.0338 0.067 Uiso 1 1 calc R . .
H8B H 0.3123 0.1371 1.1681 0.067 Uiso 1 1 calc R . .
O1 O 0.2661(2) 0.03423(8) 0.54266(18) 0.0368(4) Uani 1 1 d . . .
H1 H 0.2364 -0.0099 0.5512 0.055 Uiso 1 1 calc R . .
C9 C 0.8584(3) 0.30995(13) 0.7286(3) 0.0368(6) Uani 1 1 d . . .
C10 C 0.6999(3) 0.31895(11) 0.8383(2) 0.0281(5) Uani 1 1 d . . .
O2 O 0.5955(2) 0.26580(9) 0.84785(19) 0.0410(5) Uani 1 1 d . . .
O3 O 0.6945(2) 0.38008(8) 0.90866(18) 0.0365(4) Uani 1 1 d . . .
F1 F 0.8603(2) 0.24436(10) 0.6531(2) 0.0718(6) Uani 1 1 d . . .
F2 F 0.8599(3) 0.36197(11) 0.6165(2) 0.0758(6) Uani 1 1 d . . .
F3 F 1.0107(2) 0.31389(13) 0.8079(2) 0.0811(7) Uani 1 1 d . . .

loop_
_atom_site_aniso_label
_atom_site_aniso_U_11
_atom_site_aniso_U_22
_atom_site_aniso_U_33
_atom_site_aniso_U_23
_atom_site_aniso_U_13
_atom_site_aniso_U_12
N1 0.0360(11) 0.0255(9) 0.0320(10) -0.0031(7) 0.0049(8) -0.0062(7)
C2 0.0371(13) 0.0211(10) 0.0369(12) -0.0005(8) -0.0039(9) 0.0006(9)
C3 0.0317(12) 0.0216(10) 0.0295(11) -0.0018(8) -0.0027(8) 0.0001(8)
C4 0.0307(12) 0.0225(10) 0.0322(11) 0.0028(8) -0.0011(9) -0.0002(8)
C5 0.0277(12) 0.0323(11) 0.0326(11) -0.0001(9) 0.0007(9) 0.0016(9)
C6 0.0326(13) 0.0401(13) 0.0490(14) -0.0010(11) -0.0045(10) -0.0023(10)
C7 0.0316(12) 0.0474(14) 0.0324(12) 0.0046(10) 0.0019(9) 0.0006(10)
C8 0.0479(16) 0.0653(18) 0.0374(14) -0.0107(12) 0.0011(11) 0.0023(13)
O1 0.0519(10) 0.0240(8) 0.0343(9) -0.0051(6) -0.0005(7) -0.0027(7)
C9 0.0356(13) 0.0371(12) 0.0377(13) -0.0053(10) 0.0005(10) 0.0031(10)
C10 0.0333(12) 0.0232(10) 0.0276(11) 0.0002(8) -0.0021(9) 0.0005(9)
O2 0.0462(10) 0.0331(9) 0.0436(10) -0.0053(7) 0.0038(8) -0.0139(7)
O3 0.0481(10) 0.0234(8) 0.0382(9) -0.0038(6) 0.0084(7) -0.0042(6)
F1 0.0718(13) 0.0631(11) 0.0813(13) -0.0350(9) 0.0196(10) 0.0076(9)
F2 0.0800(14) 0.0788(13) 0.0703(12) 0.0283(9) 0.0393(10) 0.0149(10)
F3 0.0322(9) 0.1423(19) 0.0687(12) -0.0258(12) -0.0014(8) -0.0008(10)
